data_4063936
loop_
_publ_author_name
'Luo, Yunjie'
'Feng, Xiaoying'
'Wang, Yibin'
'Fan, Shimin'
'Chen, Jue'
'Lei, Yinlin'
'Liang, Hongze'

_publ_section_title
;
 Half-Sandwich Scandium Bis(amide) Complexes as Efficient Catalyst
 Precursors for Syndiospecific Polymerization of Styrene
;
_journal_issue 12
_journal_name_full Organometallics
_journal_page_first 3270
_journal_paper_doi 10.1021/om101047h
_journal_volume 30
_journal_year 2011
_chemical_formula_sum 'C22 H51 N2 Sc Si4'
_chemical_formula_weight 500.97
_chemical_name_systematic
; 
 ? 
;
_space_group_IT_number 62
_symmetry_cell_setting orthorhombic
_symmetry_Int_Tables_number 62
_symmetry_space_group_name_Hall '-P 2ac 2n'
_symmetry_space_group_name_H-M 'P n m a'
_atom_sites_solution_hydrogens geom
_atom_sites_solution_primary direct
_atom_sites_solution_secondary difmap
_audit_creation_method SHELXL-97
_cell_angle_alpha 90.00
_cell_angle_beta 90.00
_cell_angle_gamma 90.00
_cell_formula_units_Z 4
_cell_length_a 12.264(2)
_cell_length_b 18.909(4)
_cell_length_c 13.251(2)
_cell_measurement_temperature 293(2)
_cell_volume 3072.9(9)
_computing_structure_refinement 'SHELXL-97 (Sheldrick, 1997)'
_computing_structure_solution 'SHELXS-97 (Sheldrick, 1990)'
_diffrn_ambient_temperature 293(2)
_diffrn_measured_fraction_theta_full 0.998
_diffrn_measured_fraction_theta_max 0.998
_diffrn_radiation_monochromator graphite
_diffrn_radiation_source 'fine-focus sealed tube'
_diffrn_radiation_type MoK\a
_diffrn_radiation_wavelength 0.71070
_diffrn_reflns_av_R_equivalents 0.0527
_diffrn_reflns_av_sigmaI/netI 0.0330
_diffrn_reflns_limit_h_max 14
_diffrn_reflns_limit_h_min -12
_diffrn_reflns_limit_k_max 22
_diffrn_reflns_limit_k_min -22
_diffrn_reflns_limit_l_max 15
_diffrn_reflns_limit_l_min -15
_diffrn_reflns_number 24972
_diffrn_reflns_theta_full 25.35
_diffrn_reflns_theta_max 25.35
_diffrn_reflns_theta_min 3.07
_exptl_absorpt_coefficient_mu 0.407
_exptl_crystal_density_diffrn 1.083
_exptl_crystal_density_method 'not measured'
_exptl_crystal_F_000 1096
_refine_diff_density_max 0.886
_refine_diff_density_min -0.829
_refine_diff_density_rms 0.096
_refine_ls_extinction_method none
_refine_ls_goodness_of_fit_ref 1.240
_refine_ls_hydrogen_treatment mixed
_refine_ls_matrix_type full
_refine_ls_number_parameters 166
_refine_ls_number_reflns 2899
_refine_ls_number_restraints 2
_refine_ls_restrained_S_all 1.344
_refine_ls_R_factor_all 0.1410
_refine_ls_R_factor_gt 0.1303
_refine_ls_shift/su_max 0.002
_refine_ls_shift/su_mean 0.000
_refine_ls_structure_factor_coef Fsqd
_refine_ls_weighting_details 'calc w=1/[\s^2^(Fo^2^)+(0.1577P)^2^+7.9711P] where P=(Fo^2^+2Fc^2^)/3'
_refine_ls_weighting_scheme calc
_refine_ls_wR_factor_gt 0.3439
_refine_ls_wR_factor_ref 0.3525
_reflns_number_gt 2632
_reflns_number_total 2899
_reflns_threshold_expression >2sigma(I)
_cod_data_source_file om101047h_si_003.cif
_cod_data_source_block shelxl
_cod_original_cell_volume 3072.7(10)
_cod_database_code 4063936

loop_
_symmetry_equiv_pos_as_xyz
'x, y, z'
'-x+1/2, y+1/2, z+1/2'
'x, -y+1/2, z'
'-x+1/2, -y, z+1/2'
'-x, -y, -z'
'x-1/2, -y-1/2, -z-1/2'
'-x, y-1/2, -z'
'x-1/2, y, -z-1/2'

loop_
_atom_site_label
_atom_site_type_symbol
_atom_site_fract_x
_atom_site_fract_y
_atom_site_fract_z
_atom_site_U_iso_or_equiv
_atom_site_adp_type
_atom_site_occupancy
_atom_site_symmetry_multiplicity
_atom_site_calc_flag
_atom_site_refinement_flags
_atom_site_disorder_group
Sc1 Sc 0.66712(14) 0.2500 0.47667(12) 0.0424(6) Uani 1 2 d S .
Si1 Si 0.6581(3) 0.3520(2) 0.6534(3) 0.0559(10) Uani 0.50 1 d P 1
Si2 Si 0.8296(4) 0.4023(3) 0.5147(4) 0.0696(13) Uani 0.50 1 d PD 1
Si1' Si 0.7137(4) 0.4006(2) 0.6302(3) 0.0637(12) Uani 0.50 1 d P 2
Si2' Si 0.8597(3) 0.3500(2) 0.4675(3) 0.0583(11) Uani 0.50 1 d PD 2
N1 N 0.7322(5) 0.3430(3) 0.5362(4) 0.0516(14) Uani 1 1 d . .
C1 C 0.4726(12) 0.2737(9) 0.4220(10) 0.054(2) Uani 0.50 1 d P .
C2 C 0.5384(13) 0.3152(9) 0.3640(12) 0.054(2) Uani 0.50 1 d P .
C3 C 0.6056(13) 0.2763(10) 0.2983(11) 0.054(2) Uani 0.50 1 d P .
C4 C 0.5777(14) 0.2049(9) 0.3209(13) 0.054(2) Uani 0.50 1 d P .
C5 C 0.4957(14) 0.2038(9) 0.3942(12) 0.054(2) Uani 0.50 1 d P .
C6 C 0.3788(17) 0.3002(15) 0.4869(15) 0.104(8) Uani 0.50 1 d P .
C7 C 0.539(2) 0.3991(10) 0.359(2) 0.105(7) Uani 0.50 1 d P .
C8 C 0.6773(17) 0.3039(19) 0.2129(15) 0.118(9) Uani 0.50 1 d P .
C9 C 0.626(2) 0.1410(14) 0.259(2) 0.117(9) Uani 0.50 1 d P .
C10 C 0.442(2) 0.1342(14) 0.428(2) 0.127(10) Uani 0.50 1 d P .
C11 C 0.5682(14) 0.2710(7) 0.6673(11) 0.075(2) Uani 0.50 1 d P 1
C11' C 0.572(2) 0.4298(15) 0.6676(18) 0.075(2) Uani 0.50 1 d P 2
C12 C 0.557(2) 0.4204(15) 0.6459(18) 0.075(2) Uani 0.50 1 d P 1
C12' C 0.7689(18) 0.3706(9) 0.7559(16) 0.075(2) Uani 0.50 1 d P 2
C13 C 0.7475(18) 0.3459(10) 0.7670(16) 0.075(2) Uani 0.50 1 d P 1
C13' C 0.7776(16) 0.4899(10) 0.6151(14) 0.075(2) Uani 0.50 1 d P 2
C14 C 0.8758(17) 0.427(2) 0.384(2) 0.098(3) Uani 0.50 1 d P 1
C14' C 0.8709(12) 0.2500 0.3914(11) 0.098(3) Uani 1 2 d SD 2
C15 C 0.8088(17) 0.4923(14) 0.5721(17) 0.098(3) Uani 0.50 1 d P 1
C15' C 0.8381(17) 0.427(2) 0.376(2) 0.098(3) Uani 0.50 1 d P 2
C16 C 0.9633(16) 0.3690(15) 0.5624(19) 0.098(3) Uani 0.50 1 d PD 1
C16' C 0.987(2) 0.3468(16) 0.548(2) 0.098(3) Uani 0.50 1 d P 2

loop_
_atom_site_aniso_label
_atom_site_aniso_U_11
_atom_site_aniso_U_22
_atom_site_aniso_U_33
_atom_site_aniso_U_23
_atom_site_aniso_U_13
_atom_site_aniso_U_12
Sc1 0.0488(10) 0.0386(9) 0.0399(10) 0.000 -0.0057(7) 0.000
Si1 0.066(2) 0.052(2) 0.050(2) -0.0098(17) 0.0030(17) -0.0079(19)
Si2 0.080(3) 0.061(3) 0.068(3) -0.009(2) 0.008(2) -0.028(2)
Si1' 0.068(2) 0.056(2) 0.067(3) -0.018(2) 0.005(2) -0.009(2)
Si2' 0.059(2) 0.064(2) 0.053(2) -0.0027(19) 0.0081(17) -0.0177(19)
N1 0.060(3) 0.046(3) 0.049(3) -0.006(2) 0.003(2) -0.012(3)
C1 0.052(6) 0.072(7) 0.039(6) -0.005(3) -0.001(5) 0.007(3)
C2 0.052(6) 0.072(7) 0.039(6) -0.005(3) -0.001(5) 0.007(3)
C3 0.052(6) 0.072(7) 0.039(6) -0.005(3) -0.001(5) 0.007(3)
C4 0.052(6) 0.072(7) 0.039(6) -0.005(3) -0.001(5) 0.007(3)
C5 0.052(6) 0.072(7) 0.039(6) -0.005(3) -0.001(5) 0.007(3)
C6 0.072(11) 0.17(2) 0.074(12) -0.029(13) -0.001(9) 0.049(14)
C7 0.124(18) 0.059(10) 0.132(19) 0.015(11) -0.041(16) 0.018(11)
C8 0.082(13) 0.22(3) 0.057(11) 0.052(15) 0.003(9) -0.010(16)
C9 0.115(18) 0.117(18) 0.12(2) -0.075(17) -0.040(16) 0.033(15)
C10 0.14(2) 0.107(17) 0.14(2) 0.042(17) -0.055(18) -0.073(17)
C11 0.089(5) 0.068(5) 0.067(4) -0.015(4) 0.004(3) -0.017(4)
C11' 0.089(5) 0.068(5) 0.067(4) -0.015(4) 0.004(3) -0.017(4)
C12 0.089(5) 0.068(5) 0.067(4) -0.015(4) 0.004(3) -0.017(4)
C12' 0.089(5) 0.068(5) 0.067(4) -0.015(4) 0.004(3) -0.017(4)
C13 0.089(5) 0.068(5) 0.067(4) -0.015(4) 0.004(3) -0.017(4)
C13' 0.089(5) 0.068(5) 0.067(4) -0.015(4) 0.004(3) -0.017(4)
C14 0.078(6) 0.133(7) 0.083(4) 0.001(5) 0.014(4) -0.027(7)
C14' 0.078(6) 0.133(7) 0.083(4) 0.001(5) 0.014(4) -0.027(7)
C15 0.078(6) 0.133(7) 0.083(4) 0.001(5) 0.014(4) -0.027(7)
C15' 0.078(6) 0.133(7) 0.083(4) 0.001(5) 0.014(4) -0.027(7)
C16 0.078(6) 0.133(7) 0.083(4) 0.001(5) 0.014(4) -0.027(7)
C16' 0.078(6) 0.133(7) 0.083(4) 0.001(5) 0.014(4) -0.027(7)

loop_
_atom_type_symbol
_atom_type_description
_atom_type_scat_dispersion_real
_atom_type_scat_dispersion_imag
_atom_type_scat_source
C C 0.0033 0.0016 'International Tables Vol C Tables 4.2.6.8 and 6.1.1.4'
H H 0.0000 0.0000 'International Tables Vol C Tables 4.2.6.8 and 6.1.1.4'
N N 0.0061 0.0033 'International Tables Vol C Tables 4.2.6.8 and 6.1.1.4'
Sc Sc 0.2519 0.3716 'International Tables Vol C Tables 4.2.6.8 and 6.1.1.4'
Si Si 0.0817 0.0704 'International Tables Vol C Tables 4.2.6.8 and 6.1.1.4'

loop_
_geom_angle_atom_site_label_1
_geom_angle_atom_site_label_2
_geom_angle_atom_site_label_3
_geom_angle
_geom_angle_site_symmetry_1
_geom_angle_site_symmetry_3
N1 Sc1 N1 114.9(3) . 3
N1 Sc1 C4 140.5(4) . .
N1 Sc1 C4 101.2(4) 3 .
N1 Sc1 C4 101.2(4) . 3
N1 Sc1 C4 140.5(4) 3 3
C4 Sc1 C4 40.1(8) . 3
N1 Sc1 C2 152.1(4) . 3
N1 Sc1 C2 93.0(4) 3 3
C4 Sc1 C2 19.3(4) . 3
C4 Sc1 C2 52.8(6) 3 3
N1 Sc1 C2 93.0(4) . .
N1 Sc1 C2 152.1(4) 3 .
C4 Sc1 C2 52.8(6) . .
C4 Sc1 C2 19.3(4) 3 .
C2 Sc1 C2 59.1(8) 3 .
N1 Sc1 C5 140.7(4) . .
N1 Sc1 C5 101.0(4) 3 .
C4 Sc1 C5 32.4(6) . .
C4 Sc1 C5 52.6(6) 3 .
C2 Sc1 C5 17.2(4) 3 .
C2 Sc1 C5 52.1(6) . .
N1 Sc1 C5 101.0(4) . 3
N1 Sc1 C5 140.7(4) 3 3
C4 Sc1 C5 52.6(6) . 3
C4 Sc1 C5 32.4(6) 3 3
C2 Sc1 C5 52.1(6) 3 3
C2 Sc1 C5 17.2(4) . 3
C5 Sc1 C5 40.5(7) . 3
N1 Sc1 C3 129.3(4) . 3
N1 Sc1 C3 107.6(5) 3 3
C4 Sc1 C3 13.2(4) . 3
C4 Sc1 C3 33.0(6) 3 3
C2 Sc1 C3 32.5(4) 3 3
C2 Sc1 C3 49.5(5) . 3
C5 Sc1 C3 43.9(5) . 3
C5 Sc1 C3 54.2(5) 3 3
N1 Sc1 C3 107.6(5) . .
N1 Sc1 C3 129.3(4) 3 .
C4 Sc1 C3 33.0(6) . .
C4 Sc1 C3 13.2(4) 3 .
C2 Sc1 C3 49.5(5) 3 .
C2 Sc1 C3 32.5(4) . .
C5 Sc1 C3 54.2(5) . .
C5 Sc1 C3 43.9(5) 3 .
C3 Sc1 C3 22.7(8) 3 .
N1 Sc1 C1 128.1(4) . 3
N1 Sc1 C1 108.6(4) 3 3
C4 Sc1 C1 44.5(5) . 3
C4 Sc1 C1 53.7(4) 3 3
C2 Sc1 C1 31.4(5) 3 3
C2 Sc1 C1 47.3(5) . 3
C5 Sc1 C1 14.3(4) . 3
C5 Sc1 C1 32.2(5) 3 3
C3 Sc1 C1 54.4(5) 3 3
C3 Sc1 C1 59.1(6) . 3
N1 Sc1 C1 108.6(4) . .
N1 Sc1 C1 128.1(4) 3 .
C4 Sc1 C1 53.7(4) . .
C4 Sc1 C1 44.5(5) 3 .
C2 Sc1 C1 47.3(5) 3 .
C2 Sc1 C1 31.4(5) . .
C5 Sc1 C1 32.2(5) . .
C5 Sc1 C1 14.3(4) 3 .
C3 Sc1 C1 59.1(6) 3 .
C3 Sc1 C1 54.4(5) . .
C1 Sc1 C1 20.4(7) 3 .
C12 Si1 N1 111.6(9) . .
C12 Si1 C13 119.7(9) . .
N1 Si1 C13 113.0(7) . .
C12 Si1 C11 100.7(10) . .
N1 Si1 C11 107.4(5) . .
C13 Si1 C11 102.3(7) . .
C12 Si1 Sc1 116.1(6) . .
N1 Si1 Sc1 42.18(19) . .
C13 Si1 Sc1 124.1(7) . .
C11 Si1 Sc1 65.3(5) . .
N1 Si2 C16 110.2(10) . .
N1 Si2 C15 116.3(7) . .
C16 Si2 C15 106.7(11) . .
N1 Si2 C14 122.9(9) . .
C16 Si2 C14 97.6(11) . .
C15 Si2 C14 100.6(14) . .
N1 Si1' C13' 116.8(6) . .
N1 Si1' C12' 114.5(7) . .
C13' Si1' C12' 102.4(8) . .
N1 Si1' C11' 120.8(6) . .
C13' Si1' C11' 98.5(10) . .
C12' Si1' C11' 100.8(10) . .
N1 Si2' C16' 115.0(8) . .
N1 Si2' C15' 104.7(8) . .
C16' Si2' C15' 119.8(12) . .
N1 Si2' C14' 103.1(4) . .
C16' Si2' C14' 100.6(9) . .
C15' Si2' C14' 112.5(11) . .
N1 Si2' Sc1 42.44(19) . .
C16' Si2' Sc1 126.8(9) . .
C15' Si2' Sc1 113.2(7) . .
C14' Si2' Sc1 61.2(4) . .
Si2 N1 Si1' 77.6(3) . .
Si2 N1 Si1 116.4(4) . .
Si1' N1 Si1 39.6(2) . .
Si2 N1 Si2' 41.0(3) . .
Si1' N1 Si2' 116.3(4) . .
Si1 N1 Si2' 149.1(4) . .
Si2 N1 Sc1 141.1(4) . .
Si1' N1 Sc1 141.2(4) . .
Si1 N1 Sc1 102.2(3) . .
Si2' N1 Sc1 101.6(3) . .
C5 C1 C1 132(3) 3 3
C5 C1 C2 10(2) 3 .
C1 C1 C2 125.1(11) 3 .
C5 C1 C5 113(3) 3 .
C1 C1 C5 19.4(9) 3 .
C2 C1 C5 105.9(17) . .
C5 C1 C6 117(3) 3 .
C1 C1 C6 109.3(13) 3 .
C2 C1 C6 125.2(19) . .
C5 C1 C6 127.8(16) . .
C5 C1 C10 57(3) 3 3
C1 C1 C10 167.5(12) 3 3
C2 C1 C10 65.6(16) . 3
C5 C1 C10 167.1(16) . 3
C6 C1 C10 59.6(15) . 3
C5 C1 C4 31(2) 3 3
C1 C1 C4 102.3(8) 3 3
C2 C1 C4 23.0(8) . 3
C5 C1 C4 83.0(14) . 3
C6 C1 C4 147.1(17) . 3
C10 C1 C4 88.0(15) 3 3
C5 C1 C6 168(3) 3 3
C1 C1 C6 45.8(10) 3 3
C2 C1 C6 169.5(16) . 3
C5 C1 C6 64.6(11) . 3
C6 C1 C6 63(2) . 3
C10 C1 C6 122.8(18) 3 3
C4 C1 C6 147.1(14) 3 3
C5 C1 C2 99(3) 3 3
C1 C1 C2 33.6(6) 3 3
C2 C1 C2 91.6(15) . 3
C5 C1 C2 14.7(9) . 3
C6 C1 C2 142.5(15) . 3
C10 C1 C2 156.1(15) 3 3
C4 C1 C2 68.8(10) 3 3
C6 C1 C2 79.2(11) 3 3
C5 C1 Sc1 82(2) 3 .
C1 C1 Sc1 79.8(4) 3 .
C2 C1 Sc1 72.9(8) . .
C5 C1 Sc1 73.6(11) . .
C6 C1 Sc1 127.5(10) . .
C10 C1 Sc1 111.2(11) 3 .
C4 C1 Sc1 66.5(6) 3 .
C6 C1 Sc1 107.1(9) 3 .
C2 C1 Sc1 65.5(6) 3 .
C5 C2 C4 123(3) 3 3
C5 C2 C1 8.4(18) 3 .
C4 C2 C1 118(2) 3 .
C5 C2 C3 119(2) 3 .
C4 C2 C3 5.5(18) 3 .
C1 C2 C3 113(2) . .
C5 C2 C7 120(2) 3 .
C4 C2 C7 115(2) 3 .
C1 C2 C7 126.8(19) . .
C3 C2 C7 119.8(19) . .
C5 C2 C10 62(2) 3 3
C4 C2 C10 166(2) 3 3
C1 C2 C10 68.9(16) . 3
C3 C2 C10 170.5(14) . 3
C7 C2 C10 58.1(14) . 3
C5 C2 C9 166(2) 3 3
C4 C2 C9 52.1(19) 3 3
C1 C2 C9 167.6(16) . 3
C3 C2 C9 57.0(14) . 3
C7 C2 C9 63.0(15) . 3
C10 C2 C9 119.4(18) 3 3
C5 C2 C1 28.2(17) 3 3
C4 C2 C1 96.5(18) 3 3
C1 C2 C1 21.3(9) . 3
C3 C2 C1 92.0(14) . 3
C7 C2 C1 148.1(16) . 3
C10 C2 C1 90.0(14) 3 3
C9 C2 C1 148.1(14) 3 3
C5 C2 Sc1 83.4(18) 3 .
C4 C2 Sc1 79.7(15) 3 .
C1 C2 Sc1 75.7(9) . .
C3 C2 Sc1 75.0(9) . .
C7 C2 Sc1 120.9(11) . .
C10 C2 Sc1 114.3(11) 3 .
C9 C2 Sc1 106.7(10) 3 .
C1 C2 Sc1 67.3(6) 3 .
C4 C3 C3 128(4) 3 3
C4 C3 C2 8(3) 3 .
C3 C3 C2 121.5(12) 3 .
C4 C3 C4 109(4) 3 .
C3 C3 C4 18.6(10) 3 .
C2 C3 C4 103(2) . .
C4 C3 C8 121(4) 3 .
C3 C3 C8 110.0(16) 3 .
C2 C3 C8 128(2) . .
C4 C3 C8 128.2(18) . .
C4 C3 C9 71(4) 3 3
C3 C3 C9 159.5(13) 3 3
C2 C3 C9 78.1(17) . 3
C4 C3 C9 172.1(17) . 3
C8 C3 C9 50.0(15) . 3
C4 C3 C5 27(3) 3 3
C3 C3 C5 101.5(8) 3 3
C2 C3 C5 20.3(9) . 3
C4 C3 C5 82.9(15) . 3
C8 C3 C5 147.3(19) . 3
C9 C3 C5 97.7(15) 3 3
C4 C3 Sc1 79(3) 3 .
C3 C3 Sc1 78.7(4) 3 .
C2 C3 Sc1 72.5(8) . .
C4 C3 Sc1 71.9(12) . .
C8 C3 Sc1 126.1(11) . .
C9 C3 Sc1 115.6(12) 3 .
C5 C3 Sc1 67.9(7) 3 .
C3 C4 C2 167(4) 3 3
C3 C4 C5 143(4) 3 .
C2 C4 C5 26.7(14) 3 .
C3 C4 C3 33(3) 3 .
C2 C4 C3 135(2) 3 .
C5 C4 C3 109.4(16) . .
C3 C4 C9 89(4) 3 .
C2 C4 C9 103(2) 3 .
C5 C4 C9 129(2) . .
C3 C4 C9 121.6(19) . .
C3 C4 C4 52(4) 3 3
C2 C4 C4 116.9(17) 3 3
C5 C4 C4 90.8(10) . 3
C3 C4 C4 18.6(10) . 3
C9 C4 C4 139.9(15) . 3
C3 C4 C8 44(3) 3 3
C2 C4 C8 148(2) 3 3
C5 C4 C8 172.0(16) . 3
C3 C4 C8 76.6(15) . 3
C9 C4 C8 45.0(14) . 3
C4 C4 C8 95.0(12) 3 3
C3 C4 C1 129(4) 3 3
C2 C4 C1 39.4(15) 3 3
C5 C4 C1 13.3(9) . 3
C3 C4 C1 96.2(15) . 3
C9 C4 C1 141.9(18) . 3
C4 C4 C1 77.7(8) 3 3
C8 C4 C1 172.0(16) 3 3
C3 C4 Sc1 87(3) 3 .
C2 C4 Sc1 81.0(15) 3 .
C5 C4 Sc1 75.2(9) . .
C3 C4 Sc1 75.1(11) . .
C9 C4 Sc1 121.9(12) . .
C4 C4 Sc1 70.0(4) 3 .
C8 C4 Sc1 111.9(10) 3 .
C1 C4 Sc1 68.9(7) 3 .
C1 C5 C2 161(4) 3 3
C1 C5 C4 136(3) 3 .
C2 C5 C4 30.1(16) 3 .
C1 C5 C1 28(2) 3 .
C2 C5 C1 137(2) 3 .
C4 C5 C1 108.3(15) . .
C1 C5 C10 102(3) 3 .
C2 C5 C10 93(3) 3 .
C4 C5 C10 121(2) . .
C1 C5 C10 130(2) . .
C1 C5 C5 48(3) 3 3
C2 C5 C5 118.6(19) 3 3
C4 C5 C5 89.2(10) . 3
C1 C5 C5 19.4(9) . 3
C10 C5 C5 148.8(16) . 3
C1 C5 C3 125(3) 3 3
C2 C5 C3 40.5(17) 3 3
C4 C5 C3 10.7(11) . 3
C1 C5 C3 97.7(14) . 3
C10 C5 C3 132.2(18) . 3
C5 C5 C3 78.5(8) 3 3
C1 C5 C6 46(3) 3 3
C2 C5 C6 149(2) 3 3
C4 C5 C6 176.3(14) . 3
C1 C5 C6 73.3(12) . 3
C10 C5 C6 56.7(16) . 3
C5 C5 C6 92.3(10) 3 3
C3 C5 C6 170.4(15) 3 3
C1 C5 Sc1 83(2) 3 .
C2 C5 Sc1 79.4(17) 3 .
C4 C5 Sc1 72.4(9) . .
C1 C5 Sc1 74.2(10) . .
C10 C5 Sc1 122.0(12) . .
C5 C5 Sc1 69.8(4) 3 .
C3 C5 Sc1 68.2(7) 3 .
C6 C5 Sc1 111.3(9) 3 .
C1 C6 C10 68.1(13) . 3
C1 C6 C5 17.4(8) . 3
C10 C6 C5 50.9(11) 3 3
C1 C6 C6 70.7(13) . 3
C10 C6 C6 138.4(10) 3 3
C5 C6 C6 87.7(10) 3 3
C1 C6 C1 24.9(10) . 3
C10 C6 C1 92.9(12) 3 3
C5 C6 C1 42.1(7) 3 3
C6 C6 C1 45.8(10) 3 3
C2 C7 C10 65.7(13) . 3
C2 C7 C9 68.0(13) . 3
C10 C7 C9 131.3(16) 3 3
C9 C8 C3 70.6(14) 3 .
C9 C8 C4 55.4(12) 3 3
C3 C8 C4 15.2(9) . 3
C9 C8 C8 140.2(15) 3 3
C3 C8 C8 70.0(15) . 3
C4 C8 C8 85.0(12) 3 3
C8 C9 C4 79.6(16) 3 .
C8 C9 C3 59.4(14) 3 3
C4 C9 C3 20.2(8) . 3
C8 C9 C7 153.1(19) 3 3
C4 C9 C7 73.8(15) . 3
C3 C9 C7 93.8(15) 3 3
C8 C9 C2 104.3(16) 3 3
C4 C9 C2 24.7(9) . 3
C3 C9 C2 44.9(8) 3 3
C7 C9 C2 49.0(11) 3 3
C5 C10 C7 81.7(17) . 3
C5 C10 C6 72.4(15) . 3
C7 C10 C6 153.6(17) 3 3
C5 C10 C2 25.5(8) . 3
C7 C10 C2 56.2(13) 3 3
C6 C10 C2 97.8(15) 3 3
C5 C10 C1 20.2(8) . 3
C7 C10 C1 101.5(15) 3 3
C6 C10 C1 52.3(12) 3 3
C2 C10 C1 45.5(9) 3 3
C11 C11 Si1 143.9(5) 3 .
C11 C11 Sc1 81.9(3) 3 .
Si1 C11 Sc1 77.2(5) . .
Si2' C14' Si2' 123.4(7) . 3

loop_
_geom_bond_atom_site_label_1
_geom_bond_atom_site_label_2
_geom_bond_distance
_geom_bond_site_symmetry_2
Sc1 N1 2.086(5) .
Sc1 N1 2.086(5) 3
Sc1 C4 2.489(16) .
Sc1 C4 2.489(16) 3
Sc1 C2 2.498(14) 3
Sc1 C2 2.498(14) .
Sc1 C5 2.525(16) .
Sc1 C5 2.525(16) 3
Sc1 C3 2.530(16) 3
Sc1 C3 2.530(16) .
Sc1 C1 2.532(15) 3
Sc1 C1 2.532(15) .
Si1 C12 1.79(3) .
Si1 N1 1.807(7) .
Si1 C13 1.87(2) .
Si1 C11 1.896(15) .
Si2 N1 1.662(7) .
Si2 C16 1.867(18) .
Si2 C15 1.88(3) .
Si2 C14 1.89(3) .
Si1' N1 1.670(6) .
Si1' C13' 1.872(18) .
Si1' C12' 1.88(2) .
Si1' C11' 1.89(3) .
Si2' N1 1.814(7) .
Si2' C16' 1.89(3) .
Si2' C15' 1.91(4) .
Si2' C14' 2.148(8) .
C1 C5 0.631(17) 3
C1 C1 0.90(3) 3
C1 C2 1.36(2) .
C1 C5 1.40(2) .
C1 C6 1.52(2) .
C1 C10 1.78(3) 3
C1 C4 1.90(2) 3
C1 C6 2.00(2) 3
C1 C2 2.02(2) 3
C2 C5 0.750(18) 3
C2 C4 0.84(2) 3
C2 C3 1.406(19) .
C2 C7 1.59(3) .
C2 C10 1.74(3) 3
C2 C9 1.95(3) 3
C2 C1 2.02(2) 3
C3 C4 0.577(19) 3
C3 C3 0.99(4) 3
C3 C4 1.42(2) .
C3 C8 1.52(3) .
C3 C9 1.67(3) 3
C3 C5 1.89(2) 3
C4 C3 0.577(19) 3
C4 C2 0.84(2) 3
C4 C5 1.40(3) .
C4 C9 1.58(3) .
C4 C4 1.71(4) 3
C4 C8 1.89(3) 3
C4 C1 1.90(2) 3
C5 C1 0.631(17) 3
C5 C2 0.750(18) 3
C5 C10 1.54(3) .
C5 C5 1.75(3) 3
C5 C3 1.89(2) 3
C5 C6 1.89(3) 3
C6 C10 1.66(4) 3
C6 C5 1.89(3) 3
C6 C6 1.90(6) 3
C6 C1 2.00(2) 3
C7 C10 1.62(4) 3
C7 C9 1.87(4) 3
C8 C9 1.36(4) 3
C8 C4 1.89(3) 3
C8 C8 2.04(7) 3
C9 C8 1.36(4) 3
C9 C3 1.67(3) 3
C9 C7 1.87(4) 3
C9 C2 1.95(3) 3
C10 C7 1.62(4) 3
C10 C6 1.66(4) 3
C10 C2 1.74(3) 3
C10 C1 1.78(3) 3
C11 C11 0.80(3) 3
C14' Si2' 2.148(8) 3

loop_
_geom_torsion_atom_site_label_1
_geom_torsion_atom_site_label_2
_geom_torsion_atom_site_label_3
_geom_torsion_atom_site_label_4
_geom_torsion
_geom_torsion_site_symmetry_1
_geom_torsion_site_symmetry_4
N1 Sc1 Si1 C12 94.0(11) . .
N1 Sc1 Si1 C12 -153.9(11) 3 .
C4 Sc1 Si1 C12 -12.1(14) . .
C4 Sc1 Si1 C12 18.9(12) 3 .
C2 Sc1 Si1 C12 -41.3(12) 3 .
C2 Sc1 Si1 C12 8.9(11) . .
C5 Sc1 Si1 C12 -40.7(11) . .
C5 Sc1 Si1 C12 -8.2(11) 3 .
C3 Sc1 Si1 C12 12.2(12) 3 .
C3 Sc1 Si1 C12 25.6(12) . .
C1 Sc1 Si1 C12 -38.5(11) 3 .
C1 Sc1 Si1 C12 -22.6(11) . .
N1 Sc1 Si1 N1 112.1(4) 3 .
C4 Sc1 Si1 N1 -106.1(9) . .
C4 Sc1 Si1 N1 -75.1(5) 3 .
C2 Sc1 Si1 N1 -135.3(6) 3 .
C2 Sc1 Si1 N1 -85.1(5) . .
C5 Sc1 Si1 N1 -134.7(5) . .
C5 Sc1 Si1 N1 -102.2(5) 3 .
C3 Sc1 Si1 N1 -81.8(7) 3 .
C3 Sc1 Si1 N1 -68.4(6) . .
C1 Sc1 Si1 N1 -132.5(5) 3 .
C1 Sc1 Si1 N1 -116.6(4) . .
N1 Sc1 Si1 C13 -87.5(8) . .
N1 Sc1 Si1 C13 24.6(7) 3 .
C4 Sc1 Si1 C13 166.5(10) . .
C4 Sc1 Si1 C13 -162.6(8) 3 .
C2 Sc1 Si1 C13 137.3(9) 3 .
C2 Sc1 Si1 C13 -172.6(8) . .
C5 Sc1 Si1 C13 137.9(8) . .
C5 Sc1 Si1 C13 170.3(8) 3 .
C3 Sc1 Si1 C13 -169.3(9) 3 .
C3 Sc1 Si1 C13 -155.9(8) . .
C1 Sc1 Si1 C13 140.1(8) 3 .
C1 Sc1 Si1 C13 155.9(8) . .
N1 Sc1 Si1 C11 -175.9(7) . .
N1 Sc1 Si1 C11 -63.8(6) 3 .
C4 Sc1 Si1 C11 78.1(10) . .
C4 Sc1 Si1 C11 109.0(7) 3 .
C2 Sc1 Si1 C11 48.9(8) 3 .
C2 Sc1 Si1 C11 99.0(7) . .
C5 Sc1 Si1 C11 49.5(7) . .
C5 Sc1 Si1 C11 81.9(7) 3 .
C3 Sc1 Si1 C11 102.3(8) 3 .
C3 Sc1 Si1 C11 115.7(8) . .
C1 Sc1 Si1 C11 51.7(7) 3 .
C1 Sc1 Si1 C11 67.5(7) . .
N1 Sc1 Si2' N1 -113.1(4) 3 .
C4 Sc1 Si2' N1 134.0(5) . .
C4 Sc1 Si2' N1 101.4(5) 3 .
C2 Sc1 Si2' N1 133.6(7) 3 .
C2 Sc1 Si2' N1 82.3(5) . .
C5 Sc1 Si2' N1 106.3(8) . .
C5 Sc1 Si2' N1 74.1(5) 3 .
C3 Sc1 Si2' N1 132.5(6) 3 .
C3 Sc1 Si2' N1 114.6(4) . .
C1 Sc1 Si2' N1 79.8(6) 3 .
C1 Sc1 Si2' N1 67.6(5) . .
N1 Sc1 Si2' C16' 87.9(10) . .
N1 Sc1 Si2' C16' -25.2(10) 3 .
C4 Sc1 Si2' C16' -138.1(10) . .
C4 Sc1 Si2' C16' -170.7(10) 3 .
C2 Sc1 Si2' C16' -138.5(11) 3 .
C2 Sc1 Si2' C16' 170.2(10) . .
C5 Sc1 Si2' C16' -165.8(12) . .
C5 Sc1 Si2' C16' 162.0(10) 3 .
C3 Sc1 Si2' C16' -139.6(11) 3 .
C3 Sc1 Si2' C16' -157.5(10) . .
C1 Sc1 Si2' C16' 167.7(11) 3 .
C1 Sc1 Si2' C16' 155.5(10) . .
N1 Sc1 Si2' C15' -86.7(12) . .
N1 Sc1 Si2' C15' 160.2(11) 3 .
C4 Sc1 Si2' C15' 47.3(12) . .
C4 Sc1 Si2' C15' 14.7(12) 3 .
C2 Sc1 Si2' C15' 46.9(13) 3 .
C2 Sc1 Si2' C15' -4.4(12) . .
C5 Sc1 Si2' C15' 19.6(14) . .
C5 Sc1 Si2' C15' -12.6(12) 3 .
C3 Sc1 Si2' C15' 45.8(12) 3 .
C3 Sc1 Si2' C15' 27.9(12) . .
C1 Sc1 Si2' C15' -6.9(13) 3 .
C1 Sc1 Si2' C15' -19.1(12) . .
N1 Sc1 Si2' C14' 169.4(5) . .
N1 Sc1 Si2' C14' 56.3(5) 3 .
C4 Sc1 Si2' C14' -56.6(6) . .
C4 Sc1 Si2' C14' -89.2(6) 3 .
C2 Sc1 Si2' C14' -57.0(8) 3 .
C2 Sc1 Si2' C14' -108.3(6) . .
C5 Sc1 Si2' C14' -84.3(9) . .
C5 Sc1 Si2' C14' -116.5(6) 3 .
C3 Sc1 Si2' C14' -58.1(6) 3 .
C3 Sc1 Si2' C14' -76.0(5) . .
C1 Sc1 Si2' C14' -110.8(7) 3 .
C1 Sc1 Si2' C14' -123.0(6) . .
C16 Si2 N1 Si1' 100.1(9) . .
C15 Si2 N1 Si1' -21.4(9) . .
C14 Si2 N1 Si1' -145.9(13) . .
C16 Si2 N1 Si1 92.0(9) . .
C15 Si2 N1 Si1 -29.5(10) . .
C14 Si2 N1 Si1 -154.0(13) . .
C16 Si2 N1 Si2' -60.7(9) . .
C15 Si2 N1 Si2' 177.8(10) . .
C14 Si2 N1 Si2' 53.3(13) . .
C16 Si2 N1 Sc1 -81.3(10) . .
C15 Si2 N1 Sc1 157.1(9) . .
C14 Si2 N1 Sc1 32.7(15) . .
C13' Si1' N1 Si2 17.7(8) . .
C12' Si1' N1 Si2 -102.0(7) . .
C11' Si1' N1 Si2 137.3(11) . .
C13' Si1' N1 Si1 -173.7(8) . .
C12' Si1' N1 Si1 66.6(7) . .
C11' Si1' N1 Si1 -54.1(11) . .
C13' Si1' N1 Si2' 31.6(9) . .
C12' Si1' N1 Si2' -88.1(8) . .
C11' Si1' N1 Si2' 151.3(11) . .
C13' Si1' N1 Sc1 -160.9(8) . .
C12' Si1' N1 Sc1 79.5(9) . .
C11' Si1' N1 Sc1 -41.2(13) . .
C12 Si1 N1 Si2 78.7(9) . .
C13 Si1 N1 Si2 -59.7(8) . .
C11 Si1 N1 Si2 -171.8(6) . .
Sc1 Si1 N1 Si2 -175.7(6) . .
C12 Si1 N1 Si1' 66.2(8) . .
C13 Si1 N1 Si1' -72.2(7) . .
C11 Si1 N1 Si1' 175.7(7) . .
Sc1 Si1 N1 Si1' 171.8(4) . .
C12 Si1 N1 Si2' 114.6(10) . .
C13 Si1 N1 Si2' -23.8(10) . .
C11 Si1 N1 Si2' -135.9(9) . .
Sc1 Si1 N1 Si2' -139.9(9) . .
C12 Si1 N1 Sc1 -105.6(8) . .
C13 Si1 N1 Sc1 116.0(6) . .
C11 Si1 N1 Sc1 3.9(6) . .
C16' Si2' N1 Si2 75.1(11) . .
C15' Si2' N1 Si2 -58.6(10) . .
C14' Si2' N1 Si2 -176.4(6) . .
Sc1 Si2' N1 Si2 -166.9(4) . .
C16' Si2' N1 Si1' 54.0(11) . .
C15' Si2' N1 Si1' -79.6(11) . .
C14' Si2' N1 Si1' 162.5(5) . .
Sc1 Si2' N1 Si1' 172.1(6) . .
C16' Si2' N1 Si1 22.0(13) . .
C15' Si2' N1 Si1 -111.7(12) . .
C14' Si2' N1 Si1 130.4(8) . .
Sc1 Si2' N1 Si1 140.0(9) . .
C16' Si2' N1 Sc1 -118.0(10) . .
C15' Si2' N1 Sc1 108.3(10) . .
C14' Si2' N1 Sc1 -9.5(5) . .
N1 Sc1 N1 Si2 93.1(6) 3 .
C4 Sc1 N1 Si2 -60.7(10) . .
C4 Sc1 N1 Si2 -70.3(8) 3 .
C2 Sc1 N1 Si2 -89.2(11) 3 .
C2 Sc1 N1 Si2 -88.0(7) . .
C5 Sc1 N1 Si2 -112.9(8) . .
C5 Sc1 N1 Si2 -103.3(7) 3 .
C3 Sc1 N1 Si2 -50.9(9) 3 .
C3 Sc1 N1 Si2 -58.4(7) . .
C1 Sc1 N1 Si2 -122.6(7) 3 .
C1 Sc1 N1 Si2 -115.8(7) . .
N1 Sc1 N1 Si1' -89.1(7) 3 .
C4 Sc1 N1 Si1' 117.0(8) . .
C4 Sc1 N1 Si1' 107.5(7) 3 .
C2 Sc1 N1 Si1' 88.5(11) 3 .
C2 Sc1 N1 Si1' 89.8(7) . .
C5 Sc1 N1 Si1' 64.9(9) . .
C5 Sc1 N1 Si1' 74.4(7) 3 .
C3 Sc1 N1 Si1' 126.8(7) 3 .
C3 Sc1 N1 Si1' 119.4(7) . .
C1 Sc1 N1 Si1' 55.2(8) 3 .
C1 Sc1 N1 Si1' 61.9(7) . .
N1 Sc1 N1 Si1 -80.8(4) 3 .
C4 Sc1 N1 Si1 125.3(7) . .
C4 Sc1 N1 Si1 115.8(5) 3 .
C2 Sc1 N1 Si1 96.9(10) 3 .
C2 Sc1 N1 Si1 98.1(5) . .
C5 Sc1 N1 Si1 73.2(7) . .
C5 Sc1 N1 Si1 82.8(5) 3 .
C3 Sc1 N1 Si1 135.2(6) 3 .
C3 Sc1 N1 Si1 127.7(4) . .
C1 Sc1 N1 Si1 63.5(5) 3 .
C1 Sc1 N1 Si1 70.2(4) . .
N1 Sc1 N1 Si2' 79.5(4) 3 .
C4 Sc1 N1 Si2' -74.4(8) . .
C4 Sc1 N1 Si2' -84.0(5) 3 .
C2 Sc1 N1 Si2' -102.9(10) 3 .
C2 Sc1 N1 Si2' -101.6(5) . .
C5 Sc1 N1 Si2' -126.5(7) . .
C5 Sc1 N1 Si2' -117.0(5) 3 .
C3 Sc1 N1 Si2' -64.6(6) 3 .
C3 Sc1 N1 Si2' -72.1(4) . .
C1 Sc1 N1 Si2' -136.2(5) 3 .
C1 Sc1 N1 Si2' -129.5(4) . .
N1 Sc1 C1 C5 60(3) . 3
N1 Sc1 C1 C5 -154(2) 3 3
C4 Sc1 C1 C5 -80(2) . 3
C4 Sc1 C1 C5 -28(2) 3 3
C2 Sc1 C1 C5 -104(3) 3 3
C2 Sc1 C1 C5 -4(2) . 3
C5 Sc1 C1 C5 -117(3) . 3
C3 Sc1 C1 C5 -66(2) 3 3
C3 Sc1 C1 C5 -39(2) . 3
C1 Sc1 C1 C5 -136(2) 3 3
N1 Sc1 C1 C1 -164.6(2) . 3
N1 Sc1 C1 C1 -18.6(3) 3 3
C4 Sc1 C1 C1 55.7(6) . 3
C4 Sc1 C1 C1 108.3(7) 3 3
C2 Sc1 C1 C1 31.9(6) 3 3
C2 Sc1 C1 C1 131.8(10) . 3
C5 Sc1 C1 C1 18.9(9) . 3
C5 Sc1 C1 C1 136(2) 3 3
C3 Sc1 C1 C1 70.1(5) 3 3
C3 Sc1 C1 C1 96.7(5) . 3
N1 Sc1 C1 C2 63.5(10) . .
N1 Sc1 C1 C2 -150.5(9) 3 .
C4 Sc1 C1 C2 -76.2(11) . .
C4 Sc1 C1 C2 -23.5(9) 3 .
C2 Sc1 C1 C2 -99.9(14) 3 .
C5 Sc1 C1 C2 -112.9(15) . .
C5 Sc1 C1 C2 4(2) 3 .
C3 Sc1 C1 C2 -61.7(9) 3 .
C3 Sc1 C1 C2 -35.1(11) . .
C1 Sc1 C1 C2 -131.8(10) 3 .
N1 Sc1 C1 C5 176.5(8) . .
N1 Sc1 C1 C5 -37.5(10) 3 .
C4 Sc1 C1 C5 36.8(10) . .
C4 Sc1 C1 C5 89.4(12) 3 .
C2 Sc1 C1 C5 13.0(9) 3 .
C2 Sc1 C1 C5 112.9(15) . .
C5 Sc1 C1 C5 117(3) 3 .
C3 Sc1 C1 C5 51.2(11) 3 .
C3 Sc1 C1 C5 77.8(9) . .
C1 Sc1 C1 C5 -18.9(9) 3 .
N1 Sc1 C1 C6 -58.1(18) . .
N1 Sc1 C1 C6 87.9(19) 3 .
C4 Sc1 C1 C6 162(2) . .
C4 Sc1 C1 C6 -145(2) 3 .
C2 Sc1 C1 C6 138.5(19) 3 .
C2 Sc1 C1 C6 -122(2) . .
C5 Sc1 C1 C6 125(2) . .
C5 Sc1 C1 C6 -118(3) 3 .
C3 Sc1 C1 C6 177(2) 3 .
C3 Sc1 C1 C6 -156.7(19) . .
C1 Sc1 C1 C6 106.5(18) 3 .
N1 Sc1 C1 C10 9.1(14) . 3
N1 Sc1 C1 C10 155.2(12) 3 3
C4 Sc1 C1 C10 -130.5(15) . 3
C4 Sc1 C1 C10 -77.9(15) 3 3
C2 Sc1 C1 C10 -154.3(15) 3 3
C2 Sc1 C1 C10 -54.4(15) . 3
C5 Sc1 C1 C10 -167.3(18) . 3
C5 Sc1 C1 C10 -50(2) 3 3
C3 Sc1 C1 C10 -116.1(14) 3 3
C3 Sc1 C1 C10 -89.5(14) . 3
C1 Sc1 C1 C10 173.8(13) 3 3
N1 Sc1 C1 C4 87.1(7) . 3
N1 Sc1 C1 C4 -126.9(7) 3 3
C4 Sc1 C1 C4 -52.6(11) . 3
C2 Sc1 C1 C4 -76.4(10) 3 3
C2 Sc1 C1 C4 23.5(9) . 3
C5 Sc1 C1 C4 -89.4(12) . 3
C5 Sc1 C1 C4 28(2) 3 3
C3 Sc1 C1 C4 -38.2(7) 3 3
C3 Sc1 C1 C4 -11.6(9) . 3
C1 Sc1 C1 C4 -108.3(7) 3 3
N1 Sc1 C1 C6 -127.5(10) . 3
N1 Sc1 C1 C6 18.6(12) 3 3
C4 Sc1 C1 C6 92.9(12) . 3
C4 Sc1 C1 C6 145.5(14) 3 3
C2 Sc1 C1 C6 69.1(11) 3 3
C2 Sc1 C1 C6 169.0(17) . 3
C5 Sc1 C1 C6 56.1(10) . 3
C5 Sc1 C1 C6 173(3) 3 3
C3 Sc1 C1 C6 107.3(12) 3 3
C3 Sc1 C1 C6 133.9(11) . 3
C1 Sc1 C1 C6 37.2(10) 3 3
N1 Sc1 C1 C2 163.4(5) . 3
N1 Sc1 C1 C2 -50.6(7) 3 3
C4 Sc1 C1 C2 23.7(6) . 3
C4 Sc1 C1 C2 76.4(10) 3 3
C2 Sc1 C1 C2 99.9(14) . 3
C5 Sc1 C1 C2 -13.0(9) . 3
C5 Sc1 C1 C2 104(3) 3 3
C3 Sc1 C1 C2 38.2(7) 3 3
C3 Sc1 C1 C2 64.8(7) . 3
C1 Sc1 C1 C2 -31.9(6) 3 3
C1 C1 C2 C5 140(11) 3 3
C5 C1 C2 C5 136(12) . 3
C6 C1 C2 C5 -33(11) . 3
C10 C1 C2 C5 -33(11) 3 3
C4 C1 C2 C5 133(12) 3 3
C6 C1 C2 C5 111(14) 3 3
C2 C1 C2 C5 140(11) 3 3
Sc1 C1 C2 C5 -157(11) . 3
C5 C1 C2 C4 -133(12) 3 3
C1 C1 C2 C4 6(2) 3 3
C5 C1 C2 C4 3(2) . 3
C6 C1 C2 C4 -166(2) . 3
C10 C1 C2 C4 -166(2) 3 3
C6 C1 C2 C4 -22(8) 3 3
C2 C1 C2 C4 6(2) 3 3
Sc1 C1 C2 C4 70.0(19) . 3
C5 C1 C2 C3 -137(11) 3 .
C1 C1 C2 C3 2.7(14) 3 .
C5 C1 C2 C3 -0.4(16) . .
C6 C1 C2 C3 -169.4(15) . .
C10 C1 C2 C3 -170.0(15) 3 .
C4 C1 C2 C3 -3.6(17) 3 .
C6 C1 C2 C3 -25(8) 3 .
C2 C1 C2 C3 2.7(14) 3 .
Sc1 C1 C2 C3 66.4(10) . .
C5 C1 C2 C7 39(11) 3 .
C1 C1 C2 C7 178.3(12) 3 .
C5 C1 C2 C7 175.2(17) . .
C6 C1 C2 C7 6(2) . .
C10 C1 C2 C7 5.6(17) 3 .
C4 C1 C2 C7 172(3) 3 .
C6 C1 C2 C7 150(7) 3 .
C2 C1 C2 C7 178.3(12) 3 .
Sc1 C1 C2 C7 -118.0(16) . .
C5 C1 C2 C10 33(11) 3 3
C1 C1 C2 C10 172.6(10) 3 3
C5 C1 C2 C10 169.6(16) . 3
C6 C1 C2 C10 0.6(16) . 3
C4 C1 C2 C10 166(2) 3 3
C6 C1 C2 C10 145(8) 3 3
C2 C1 C2 C10 172.6(10) 3 3
Sc1 C1 C2 C10 -123.7(10) . 3
C5 C1 C2 C9 -101(13) 3 3
C1 C1 C2 C9 39(7) 3 3
C5 C1 C2 C9 36(7) . 3
C6 C1 C2 C9 -133(6) . 3
C10 C1 C2 C9 -134(7) 3 3
C4 C1 C2 C9 33(6) 3 3
C6 C1 C2 C9 11(13) 3 3
C2 C1 C2 C9 39(7) 3 3
Sc1 C1 C2 C9 103(7) . 3
C5 C1 C2 C1 -140(11) 3 3
C5 C1 C2 C1 -3.0(9) . 3
C6 C1 C2 C1 -172.1(18) . 3
C10 C1 C2 C1 -172.6(10) 3 3
C4 C1 C2 C1 -6(2) 3 3
C6 C1 C2 C1 -28(7) 3 3
C2 C1 C2 C1 0.000(5) 3 3
Sc1 C1 C2 C1 63.7(6) . 3
C5 C1 C2 Sc1 157(11) 3 .
C1 C1 C2 Sc1 -63.7(6) 3 .
C5 C1 C2 Sc1 -66.8(11) . .
C6 C1 C2 Sc1 124.2(15) . .
C10 C1 C2 Sc1 123.7(10) 3 .
C4 C1 C2 Sc1 -70.0(19) 3 .
C6 C1 C2 Sc1 -92(7) 3 .
C2 C1 C2 Sc1 -63.7(6) 3 .
N1 Sc1 C2 C5 -118.5(18) . 3
N1 Sc1 C2 C5 59(2) 3 3
C4 Sc1 C2 C5 83(2) . 3
C4 Sc1 C2 C5 126(3) 3 3
C2 Sc1 C2 C5 60.8(19) 3 3
C5 Sc1 C2 C5 41.7(16) . 3
C3 Sc1 C2 C5 99.3(19) 3 3
C3 Sc1 C2 C5 123(2) . 3
C1 Sc1 C2 C5 24.0(17) 3 3
C1 Sc1 C2 C5 3.3(18) . 3
N1 Sc1 C2 C4 115.9(17) . 3
N1 Sc1 C2 C4 -66(2) 3 3
C4 Sc1 C2 C4 -42.7(15) . 3
C2 Sc1 C2 C4 -64.8(18) 3 3
C5 Sc1 C2 C4 -83.9(18) . 3
C5 Sc1 C2 C4 -126(3) 3 3
C3 Sc1 C2 C4 -26.3(16) 3 3
C3 Sc1 C2 C4 -2.9(19) . 3
C1 Sc1 C2 C4 -101.6(18) 3 3
C1 Sc1 C2 C4 -122(2) . 3
N1 Sc1 C2 C1 -121.9(10) . .
N1 Sc1 C2 C1 56.0(15) 3 .
C4 Sc1 C2 C1 79.6(11) . .
C4 Sc1 C2 C1 122(2) 3 .
C2 Sc1 C2 C1 57.5(11) 3 .
C5 Sc1 C2 C1 38.4(11) . .
C5 Sc1 C2 C1 -3.3(18) 3 .
C3 Sc1 C2 C1 96.0(12) 3 .
C3 Sc1 C2 C1 119.4(19) . .
C1 Sc1 C2 C1 20.7(9) 3 .
N1 Sc1 C2 C3 118.8(11) . .
N1 Sc1 C2 C3 -63.4(16) 3 .
C4 Sc1 C2 C3 -39.8(13) . .
C4 Sc1 C2 C3 2.9(19) 3 .
C2 Sc1 C2 C3 -61.9(12) 3 .
C5 Sc1 C2 C3 -81.0(12) . .
C5 Sc1 C2 C3 -123(2) 3 .
C3 Sc1 C2 C3 -23.4(10) 3 .
C1 Sc1 C2 C3 -98.7(13) 3 .
C1 Sc1 C2 C3 -119.4(19) . .
N1 Sc1 C2 C7 2.7(17) . .
N1 Sc1 C2 C7 -179.4(13) 3 .
C4 Sc1 C2 C7 -155.9(18) . .
C4 Sc1 C2 C7 -113(3) 3 .
C2 Sc1 C2 C7 -178.0(15) 3 .
C5 Sc1 C2 C7 163.0(18) . .
C5 Sc1 C2 C7 121(3) 3 .
C3 Sc1 C2 C7 -139.4(18) 3 .
C3 Sc1 C2 C7 -116(2) . .
C1 Sc1 C2 C7 145.2(18) 3 .
C1 Sc1 C2 C7 125(2) . .
N1 Sc1 C2 C10 -63.4(15) . 3
N1 Sc1 C2 C10 114.4(15) 3 3
C4 Sc1 C2 C10 138.0(17) . 3
C4 Sc1 C2 C10 -179(3) 3 3
C2 Sc1 C2 C10 115.9(15) 3 3
C5 Sc1 C2 C10 96.8(15) . 3
C5 Sc1 C2 C10 55(2) 3 3
C3 Sc1 C2 C10 154.4(17) 3 3
C3 Sc1 C2 C10 178(2) . 3
C1 Sc1 C2 C10 79.1(15) 3 3
C1 Sc1 C2 C10 58.4(16) . 3
N1 Sc1 C2 C9 70.8(12) . 3
N1 Sc1 C2 C9 -111.3(14) 3 3
C4 Sc1 C2 C9 -87.8(12) . 3
C4 Sc1 C2 C9 -45.1(18) 3 3
C2 Sc1 C2 C9 -109.9(12) 3 3
C5 Sc1 C2 C9 -128.9(13) . 3
C5 Sc1 C2 C9 -171(3) 3 3
C3 Sc1 C2 C9 -71.3(12) 3 3
C3 Sc1 C2 C9 -47.9(14) . 3
C1 Sc1 C2 C9 -146.7(14) 3 3
C1 Sc1 C2 C9 -167.3(18) . 3
N1 Sc1 C2 C1 -142.5(5) . 3
N1 Sc1 C2 C1 35.3(11) 3 3
C4 Sc1 C2 C1 58.9(7) . 3
C4 Sc1 C2 C1 101.6(18) 3 3
C2 Sc1 C2 C1 36.8(6) 3 3
C5 Sc1 C2 C1 17.7(5) . 3
C5 Sc1 C2 C1 -24.0(17) 3 3
C3 Sc1 C2 C1 75.3(7) 3 3
C3 Sc1 C2 C1 98.7(13) . 3
C1 Sc1 C2 C1 -20.7(9) . 3
C5 C2 C3 C4 138(18) 3 3
C1 C2 C3 C4 144(18) . 3
C7 C2 C3 C4 -31(17) . 3
C10 C2 C3 C4 43(22) 3 3
C9 C2 C3 C4 -27(17) 3 3
C1 C2 C3 C4 145(17) 3 3
Sc1 C2 C3 C4 -149(18) . 3
C5 C2 C3 C3 -9(3) 3 3
C4 C2 C3 C3 -147(17) 3 3
C1 C2 C3 C3 -2.6(14) . 3
C7 C2 C3 C3 -178.5(11) . 3
C10 C2 C3 C3 -104(12) 3 3
C9 C2 C3 C3 -173.8(11) 3 3
C1 C2 C3 C3 -1.6(8) 3 3
Sc1 C2 C3 C3 64.2(6) . 3
C5 C2 C3 C4 -7(3) 3 .
C4 C2 C3 C4 -145(18) 3 .
C1 C2 C3 C4 -0.8(16) . .
C7 C2 C3 C4 -176.7(16) . .
C10 C2 C3 C4 -102(13) 3 .
C9 C2 C3 C4 -172.0(17) 3 .
C1 C2 C3 C4 0.2(12) 3 .
Sc1 C2 C3 C4 66.0(11) . .
C5 C2 C3 C8 164(2) 3 .
C4 C2 C3 C8 26(17) 3 .
C1 C2 C3 C8 170.7(16) . .
C7 C2 C3 C8 -5(2) . .
C10 C2 C3 C8 70(13) 3 .
C9 C2 C3 C8 -0.5(17) 3 .
C1 C2 C3 C8 171.7(16) 3 .
Sc1 C2 C3 C8 -122.5(17) . .
C5 C2 C3 C9 165(2) 3 3
C4 C2 C3 C9 27(17) 3 3
C1 C2 C3 C9 171.2(14) . 3
C7 C2 C3 C9 -4.7(16) . 3
C10 C2 C3 C9 70(13) 3 3
C1 C2 C3 C9 172.2(11) 3 3
Sc1 C2 C3 C9 -122.0(10) . 3
C4 C2 C3 C5 -138(18) 3 3
C1 C2 C3 C5 6.6(19) . 3
C7 C2 C3 C5 -169(3) . 3
C10 C2 C3 C5 -95(13) 3 3
C9 C2 C3 C5 -165(2) 3 3
C1 C2 C3 C5 8(2) 3 3
Sc1 C2 C3 C5 73(2) . 3
C5 C2 C3 Sc1 -73(2) 3 .
C4 C2 C3 Sc1 149(18) 3 .
C1 C2 C3 Sc1 -66.8(10) . .
C7 C2 C3 Sc1 117.3(14) . .
C10 C2 C3 Sc1 -168(13) 3 .
C9 C2 C3 Sc1 122.0(10) 3 .
C1 C2 C3 Sc1 -65.8(5) 3 .
N1 Sc1 C3 C4 -63(3) . 3
N1 Sc1 C3 C4 151(3) 3 3
C4 Sc1 C3 C4 115(4) . 3
C2 Sc1 C3 C4 99(3) 3 3
C2 Sc1 C3 C4 4(3) . 3
C5 Sc1 C3 C4 78(3) . 3
C5 Sc1 C3 C4 25(3) 3 3
C3 Sc1 C3 C4 133(3) 3 3
C1 Sc1 C3 C4 62(3) 3 3
C1 Sc1 C3 C4 38(3) . 3
N1 Sc1 C3 C3 164.8(3) . 3
N1 Sc1 C3 C3 18.8(3) 3 3
C4 Sc1 C3 C3 -17.9(10) . 3
C4 Sc1 C3 C3 -133(3) 3 3
C2 Sc1 C3 C3 -33.6(6) 3 3
C2 Sc1 C3 C3 -128.5(11) . 3
C5 Sc1 C3 C3 -54.6(5) . 3
C5 Sc1 C3 C3 -107.5(7) 3 3
C1 Sc1 C3 C3 -70.7(5) 3 3
C1 Sc1 C3 C3 -94.5(4) . 3
N1 Sc1 C3 C2 -66.7(12) . .
N1 Sc1 C3 C2 147.3(10) 3 .
C4 Sc1 C3 C2 110.6(18) . .
C4 Sc1 C3 C2 -4(3) 3 .
C2 Sc1 C3 C2 94.9(16) 3 .
C5 Sc1 C3 C2 73.9(12) . .
C5 Sc1 C3 C2 21.0(9) 3 .
C3 Sc1 C3 C2 128.5(11) 3 .
C1 Sc1 C3 C2 57.8(10) 3 .
C1 Sc1 C3 C2 34.0(11) . .
N1 Sc1 C3 C4 -177.2(9) . .
N1 Sc1 C3 C4 36.8(13) 3 .
C4 Sc1 C3 C4 -115(4) 3 .
C2 Sc1 C3 C4 -15.6(10) 3 .
C2 Sc1 C3 C4 -110.6(18) . .
C5 Sc1 C3 C4 -36.7(11) . .
C5 Sc1 C3 C4 -89.6(14) 3 .
C3 Sc1 C3 C4 17.9(10) 3 .
C1 Sc1 C3 C4 -52.8(12) 3 .
C1 Sc1 C3 C4 -76.5(11) . .
N1 Sc1 C3 C8 58(2) . .
N1 Sc1 C3 C8 -88(2) 3 .
C4 Sc1 C3 C8 -125(2) . .
C4 Sc1 C3 C8 121(4) 3 .
C2 Sc1 C3 C8 -140(2) 3 .
C2 Sc1 C3 C8 125(3) . .
C5 Sc1 C3 C8 -161(2) . .
C5 Sc1 C3 C8 146(2) 3 .
C3 Sc1 C3 C8 -107(2) 3 .
C1 Sc1 C3 C8 -177(2) 3 .
C1 Sc1 C3 C8 159(2) . .
N1 Sc1 C3 C9 0.3(15) . 3
N1 Sc1 C3 C9 -145.7(14) 3 3
C4 Sc1 C3 C9 178(2) . 3
C4 Sc1 C3 C9 63(3) 3 3
C2 Sc1 C3 C9 162.0(16) 3 3
C2 Sc1 C3 C9 67.0(17) . 3
C5 Sc1 C3 C9 140.9(16) . 3
C5 Sc1 C3 C9 88.0(16) 3 3
C3 Sc1 C3 C9 -164.5(14) 3 3
C1 Sc1 C3 C9 124.8(15) 3 3
C1 Sc1 C3 C9 101.0(15) . 3
N1 Sc1 C3 C5 -87.7(8) . 3
N1 Sc1 C3 C5 126.3(7) 3 3
C4 Sc1 C3 C5 89.6(14) . 3
C4 Sc1 C3 C5 -25(3) 3 3
C2 Sc1 C3 C5 73.9(10) 3 3
C2 Sc1 C3 C5 -21.0(9) . 3
C5 Sc1 C3 C5 52.9(10) . 3
C3 Sc1 C3 C5 107.5(7) 3 3
C1 Sc1 C3 C5 36.8(7) 3 3
C1 Sc1 C3 C5 13.0(8) . 3
C4 C3 C4 C3 180.000(15) 3 3
C2 C3 C4 C3 -175(3) . 3
C8 C3 C4 C3 13(5) . 3
C9 C3 C4 C3 87(14) 3 3
C5 C3 C4 C3 -178(3) 3 3
Sc1 C3 C4 C3 -109(3) . 3
C4 C3 C4 C2 -11(6) 3 3
C3 C3 C4 C2 169(6) 3 3
C2 C3 C4 C2 -6(3) . 3
C8 C3 C4 C2 -178(2) . 3
C9 C3 C4 C2 -104(14) 3 3
C5 C3 C4 C2 -9(3) 3 3
Sc1 C3 C4 C2 60(3) . 3
C4 C3 C4 C5 -3(4) 3 .
C3 C3 C4 C5 177(4) 3 .
C2 C3 C4 C5 1.6(19) . .
C8 C3 C4 C5 -169.8(14) . .
C9 C3 C4 C5 -96(14) 3 .
C5 C3 C4 C5 -0.9(12) 3 .
Sc1 C3 C4 C5 68.1(12) . .
C4 C3 C4 C9 170(2) 3 .
C3 C3 C4 C9 -10(2) 3 .
C2 C3 C4 C9 175.0(14) . .
C8 C3 C4 C9 4(3) . .
C9 C3 C4 C9 77(14) 3 .
C5 C3 C4 C9 172.4(15) 3 .
Sc1 C3 C4 C9 -118.6(16) . .
C3 C3 C4 C4 180.000(15) 3 3
C2 C3 C4 C4 5(3) . 3
C8 C3 C4 C4 -167(5) . 3
C9 C3 C4 C4 -93(14) 3 3
C5 C3 C4 C4 2(3) 3 3
Sc1 C3 C4 C4 71(3) . 3
C4 C3 C4 C8 171(3) 3 3
C3 C3 C4 C8 -9(3) 3 3
C2 C3 C4 C8 176.1(12) . 3
C8 C3 C4 C8 4.7(16) . 3
C9 C3 C4 C8 79(14) 3 3
C5 C3 C4 C8 173.6(9) 3 3
Sc1 C3 C4 C8 -117.4(8) . 3
C4 C3 C4 C1 -5(4) 3 3
C3 C3 C4 C1 175(4) 3 3
C2 C3 C4 C1 -0.2(13) . 3
C8 C3 C4 C1 -171.7(15) . 3
C9 C3 C4 C1 -98(14) 3 3
C5 C3 C4 C1 -2.8(10) 3 3
Sc1 C3 C4 C1 66.2(7) . 3
C4 C3 C4 Sc1 -71(3) 3 .
C3 C3 C4 Sc1 109(3) 3 .
C2 C3 C4 Sc1 -66.4(9) . .
C8 C3 C4 Sc1 122.1(18) . .
C9 C3 C4 Sc1 -164(14) 3 .
C5 C3 C4 Sc1 -69.0(6) 3 .
N1 Sc1 C4 C3 36(4) . 3
N1 Sc1 C4 C3 -120(3) 3 3
C4 Sc1 C4 C3 50(3) 3 3
C2 Sc1 C4 C3 173(4) 3 3
C2 Sc1 C4 C3 71(3) . 3
C5 Sc1 C4 C3 147(4) . 3
C5 Sc1 C4 C3 92(3) 3 3
C3 Sc1 C4 C3 31(3) . 3
C1 Sc1 C4 C3 134(4) 3 3
C1 Sc1 C4 C3 110(3) . 3
N1 Sc1 C4 C2 -137.7(16) . 3
N1 Sc1 C4 C2 66.3(17) 3 3
C4 Sc1 C4 C2 -123.1(16) 3 3
C2 Sc1 C4 C2 -103(2) . 3
C5 Sc1 C4 C2 -26.6(15) . 3
C5 Sc1 C4 C2 -81.1(19) 3 3
C3 Sc1 C4 C2 -173(4) 3 3
C3 Sc1 C4 C2 -142(2) . 3
C1 Sc1 C4 C2 -39.0(15) 3 3
C1 Sc1 C4 C2 -63.2(17) . 3
N1 Sc1 C4 C5 -111.1(11) . .
N1 Sc1 C4 C5 93.0(10) 3 .
C4 Sc1 C4 C5 -96.5(10) 3 .
C2 Sc1 C4 C5 26.6(15) 3 .
C2 Sc1 C4 C5 -76.1(12) . .
C5 Sc1 C4 C5 -54.4(12) 3 .
C3 Sc1 C4 C5 -147(4) 3 .
C3 Sc1 C4 C5 -115.2(15) . .
C1 Sc1 C4 C5 -12.3(9) 3 .
C1 Sc1 C4 C5 -36.5(10) . .
N1 Sc1 C4 C3 4.1(14) . .
N1 Sc1 C4 C3 -151.8(9) 3 .
C4 Sc1 C4 C3 18.8(10) 3 .
C2 Sc1 C4 C3 142(2) 3 .
C2 Sc1 C4 C3 39.2(9) . .
C5 Sc1 C4 C3 115.2(15) . .
C5 Sc1 C4 C3 60.8(9) 3 .
C3 Sc1 C4 C3 -31(3) 3 .
C1 Sc1 C4 C3 102.9(14) 3 .
C1 Sc1 C4 C3 78.7(10) . .
N1 Sc1 C4 C9 122.4(18) . .
N1 Sc1 C4 C9 -33.6(19) 3 .
C4 Sc1 C4 C9 137.0(18) 3 .
C2 Sc1 C4 C9 -100(3) 3 .
C2 Sc1 C4 C9 157(2) . .
C5 Sc1 C4 C9 -127(2) . .
C5 Sc1 C4 C9 179(2) 3 .
C3 Sc1 C4 C9 87(4) 3 .
C3 Sc1 C4 C9 118(2) . .
C1 Sc1 C4 C9 -139(2) 3 .
C1 Sc1 C4 C9 -163(2) . .
N1 Sc1 C4 C4 -14.6(4) . 3
N1 Sc1 C4 C4 -170.6(3) 3 3
C2 Sc1 C4 C4 123.1(16) 3 3
C2 Sc1 C4 C4 20.4(6) . 3
C5 Sc1 C4 C4 96.5(10) . 3
C5 Sc1 C4 C4 42.0(6) 3 3
C3 Sc1 C4 C4 -50(3) 3 3
C3 Sc1 C4 C4 -18.8(10) . 3
C1 Sc1 C4 C4 84.1(7) 3 3
C1 Sc1 C4 C4 59.9(6) . 3
N1 Sc1 C4 C8 72.7(16) . 3
N1 Sc1 C4 C8 -83.2(14) 3 3
C4 Sc1 C4 C8 87.3(14) 3 3
C2 Sc1 C4 C8 -150(3) 3 3
C2 Sc1 C4 C8 107.7(15) . 3
C5 Sc1 C4 C8 -176(2) . 3
C5 Sc1 C4 C8 129.4(15) 3 3
C3 Sc1 C4 C8 37(3) 3 3
C3 Sc1 C4 C8 68.6(15) . 3
C1 Sc1 C4 C8 171.5(18) 3 3
C1 Sc1 C4 C8 147.3(16) . 3
N1 Sc1 C4 C1 -98.7(8) . 3
N1 Sc1 C4 C1 105.3(7) 3 3
C4 Sc1 C4 C1 -84.1(7) 3 3
C2 Sc1 C4 C1 39.0(15) 3 3
C2 Sc1 C4 C1 -63.7(9) . 3
C5 Sc1 C4 C1 12.3(9) . 3
C5 Sc1 C4 C1 -42.1(9) 3 3
C3 Sc1 C4 C1 -134(4) 3 3
C3 Sc1 C4 C1 -102.9(14) . 3
C1 Sc1 C4 C1 -24.2(9) . 3
C3 C4 C5 C1 -5(7) 3 3
C2 C4 C5 C1 159(6) 3 3
C3 C4 C5 C1 -8(4) . 3
C9 C4 C5 C1 179(3) . 3
C4 C4 C5 C1 -9(4) 3 3
C8 C4 C5 C1 -146(11) 3 3
Sc1 C4 C5 C1 60(4) . 3
C3 C4 C5 C2 -164(7) 3 3
C3 C4 C5 C2 -167(4) . 3
C9 C4 C5 C2 20(3) . 3
C4 C4 C5 C2 -168(3) 3 3
C8 C4 C5 C2 55(12) 3 3
C1 C4 C5 C2 -159(6) 3 3
Sc1 C4 C5 C2 -99(3) . 3
C3 C4 C5 C1 1(6) 3 .
C2 C4 C5 C1 165(4) 3 .
C3 C4 C5 C1 -2(2) . .
C9 C4 C5 C1 -174.7(16) . .
C4 C4 C5 C1 -2.9(12) 3 .
C8 C4 C5 C1 -140(12) 3 .
C1 C4 C5 C1 6(3) 3 .
Sc1 C4 C5 C1 66.0(12) . .
C3 C4 C5 C10 178(5) 3 .
C2 C4 C5 C10 -18(3) 3 .
C3 C4 C5 C10 174.8(16) . .
C9 C4 C5 C10 2(3) . .
C4 C4 C5 C10 173.8(15) 3 .
C8 C4 C5 C10 37(13) 3 .
C1 C4 C5 C10 -177(5) 3 .
Sc1 C4 C5 C10 -117.2(15) . .
C3 C4 C5 C5 4(5) 3 3
C2 C4 C5 C5 168(3) 3 3
C3 C4 C5 C5 1.0(13) . 3
C9 C4 C5 C5 -171.8(17) . 3
C4 C4 C5 C5 0.000(2) 3 3
C8 C4 C5 C5 -137(12) 3 3
C1 C4 C5 C5 9(4) 3 3
Sc1 C4 C5 C5 69.0(3) . 3
C2 C4 C5 C3 164(7) 3 3
C3 C4 C5 C3 -3(4) . 3
C9 C4 C5 C3 -176(6) . 3
C4 C4 C5 C3 -4(5) 3 3
C8 C4 C5 C3 -141(15) 3 3
C1 C4 C5 C3 5(7) 3 3
Sc1 C4 C5 C3 65(5) . 3
C3 C4 C5 C6 117(25) 3 3
C2 C4 C5 C6 -79(26) 3 3
C3 C4 C5 C6 114(26) . 3
C9 C4 C5 C6 -59(27) . 3
C4 C4 C5 C6 113(26) 3 3
C8 C4 C5 C6 -24(34) 3 3
C1 C4 C5 C6 122(28) 3 3
Sc1 C4 C5 C6 -178(100) . 3
C3 C4 C5 Sc1 -65(5) 3 .
C2 C4 C5 Sc1 99(3) 3 .
C3 C4 C5 Sc1 -68.0(13) . .
C9 C4 C5 Sc1 119.2(17) . .
C4 C4 C5 Sc1 -69.0(3) 3 .
C8 C4 C5 Sc1 154(12) 3 .
C1 C4 C5 Sc1 -60(4) 3 .
C5 C1 C5 C1 180.00(2) 3 3
C2 C1 C5 C1 172(2) . 3
C6 C1 C5 C1 -19(4) . 3
C10 C1 C5 C1 -140(6) 3 3
C4 C1 C5 C1 174(3) 3 3
C6 C1 C5 C1 -12(3) 3 3
C2 C1 C5 C1 160(6) 3 3
Sc1 C1 C5 C1 106(3) . 3
C5 C1 C5 C2 20(6) 3 3
C1 C1 C5 C2 -160(6) 3 3
C2 C1 C5 C2 12(3) . 3
C6 C1 C5 C2 -179(3) . 3
C10 C1 C5 C2 60(9) 3 3
C4 C1 C5 C2 13(3) 3 3
C6 C1 C5 C2 -173(3) 3 3
Sc1 C1 C5 C2 -54(3) . 3
C5 C1 C5 C4 9(4) 3 .
C1 C1 C5 C4 -171(4) 3 .
C2 C1 C5 C4 1.4(18) . .
C6 C1 C5 C4 170.0(14) . .
C10 C1 C5 C4 49(8) 3 .
C4 C1 C5 C4 2.7(11) 3 .
C6 C1 C5 C4 176.5(14) 3 .
C2 C1 C5 C4 -11(3) 3 .
Sc1 C1 C5 C4 -64.8(11) . .
C5 C1 C5 C10 -167.4(19) 3 .
C1 C1 C5 C10 12.6(19) 3 .
C2 C1 C5 C10 -175.0(17) . .
C6 C1 C5 C10 -6(3) . .
C10 C1 C5 C10 -127(7) 3 .
C4 C1 C5 C10 -173.7(18) 3 .
C6 C1 C5 C10 0.2(18) 3 .
C2 C1 C5 C10 173(5) 3 .
Sc1 C1 C5 C10 118.8(18) . .
C1 C1 C5 C5 180.000(15) 3 3
C2 C1 C5 C5 -8(2) . 3
C6 C1 C5 C5 161(4) . 3
C10 C1 C5 C5 40(6) 3 3
C4 C1 C5 C5 -6(3) 3 3
C6 C1 C5 C5 168(3) 3 3
C2 C1 C5 C5 -20(6) 3 3
Sc1 C1 C5 C5 -74(3) . 3
C5 C1 C5 C3 9(3) 3 3
C1 C1 C5 C3 -171(3) 3 3
C2 C1 C5 C3 1.6(13) . 3
C6 C1 C5 C3 170.2(14) . 3
C10 C1 C5 C3 49(8) 3 3
C4 C1 C5 C3 2.8(10) 3 3
C6 C1 C5 C3 176.7(11) 3 3
C2 C1 C5 C3 -11(3) 3 3
Sc1 C1 C5 C3 -64.7(7) . 3
C5 C1 C5 C6 -168(3) 3 3
C1 C1 C5 C6 12(3) 3 3
C2 C1 C5 C6 -175.1(12) . 3
C6 C1 C5 C6 -6.5(14) . 3
C10 C1 C5 C6 -128(8) 3 3
C4 C1 C5 C6 -173.8(9) 3 3
C2 C1 C5 C6 173(3) 3 3
Sc1 C1 C5 C6 118.6(8) . 3
C5 C1 C5 Sc1 74(3) 3 .
C1 C1 C5 Sc1 -106(3) 3 .
C2 C1 C5 Sc1 66.2(10) . .
C6 C1 C5 Sc1 -125.1(16) . .
C10 C1 C5 Sc1 114(8) 3 .
C4 C1 C5 Sc1 67.5(6) 3 .
C6 C1 C5 Sc1 -118.6(8) 3 .
C2 C1 C5 Sc1 54(3) 3 .
N1 Sc1 C5 C1 -32(3) . 3
N1 Sc1 C5 C1 124(2) 3 3
C4 Sc1 C5 C1 -143(3) . 3
C4 Sc1 C5 C1 -89(2) 3 3
C2 Sc1 C5 C1 -173(4) 3 3
C2 Sc1 C5 C1 -65(2) . 3
C5 Sc1 C5 C1 -47(3) 3 3
C3 Sc1 C5 C1 -132(3) 3 3
C3 Sc1 C5 C1 -105(2) . 3
C1 Sc1 C5 C1 -27.1(19) . 3
N1 Sc1 C5 C2 140.5(17) . 3
N1 Sc1 C5 C2 -63.4(18) 3 3
C4 Sc1 C5 C2 30.2(16) . 3
C4 Sc1 C5 C2 84(2) 3 3
C2 Sc1 C5 C2 108(2) . 3
C5 Sc1 C5 C2 126.0(18) 3 3
C3 Sc1 C5 C2 40.6(17) 3 3
C3 Sc1 C5 C2 67.6(18) . 3
C1 Sc1 C5 C2 173(4) 3 3
C1 Sc1 C5 C2 146(2) . 3
N1 Sc1 C5 C4 110.3(11) . .
N1 Sc1 C5 C4 -93.6(10) 3 .
C4 Sc1 C5 C4 53.7(12) 3 .
C2 Sc1 C5 C4 -30.2(16) 3 .
C2 Sc1 C5 C4 78.2(12) . .
C5 Sc1 C5 C4 95.8(10) 3 .
C3 Sc1 C5 C4 10.4(11) 3 .
C3 Sc1 C5 C4 37.4(9) . .
C1 Sc1 C5 C4 143(3) 3 .
C1 Sc1 C5 C4 115.6(14) . .
N1 Sc1 C5 C1 -5.3(12) . .
N1 Sc1 C5 C1 150.8(8) 3 .
C4 Sc1 C5 C1 -115.6(14) . .
C4 Sc1 C5 C1 -62.0(9) 3 .
C2 Sc1 C5 C1 -146(2) 3 .
C2 Sc1 C5 C1 -37.5(8) . .
C5 Sc1 C5 C1 -19.9(9) 3 .
C3 Sc1 C5 C1 -105.2(13) 3 .
C3 Sc1 C5 C1 -78.3(9) . .
C1 Sc1 C5 C1 27.1(19) 3 .
N1 Sc1 C5 C10 -133.1(19) . .
N1 Sc1 C5 C10 23(2) 3 .
C4 Sc1 C5 C10 117(2) . .
C4 Sc1 C5 C10 170(2) 3 .
C2 Sc1 C5 C10 86(3) 3 .
C2 Sc1 C5 C10 -165(2) . .
C5 Sc1 C5 C10 -147.6(19) 3 .
C3 Sc1 C5 C10 127(2) 3 .
C3 Sc1 C5 C10 154(2) . .
C1 Sc1 C5 C10 -101(3) 3 .
C1 Sc1 C5 C10 -128(2) . .
N1 Sc1 C5 C5 14.6(4) . 3
N1 Sc1 C5 C5 170.7(3) 3 3
C4 Sc1 C5 C5 -95.8(10) . 3
C4 Sc1 C5 C5 -42.1(6) 3 3
C2 Sc1 C5 C5 -126.0(18) 3 3
C2 Sc1 C5 C5 -17.6(5) . 3
C3 Sc1 C5 C5 -85.3(7) 3 3
C3 Sc1 C5 C5 -58.4(5) . 3
C1 Sc1 C5 C5 47(3) 3 3
C1 Sc1 C5 C5 19.9(9) . 3
N1 Sc1 C5 C3 99.9(8) . 3
N1 Sc1 C5 C3 -104.0(8) 3 3
C4 Sc1 C5 C3 -10.4(11) . 3
C4 Sc1 C5 C3 43.2(10) 3 3
C2 Sc1 C5 C3 -40.6(17) 3 3
C2 Sc1 C5 C3 67.7(9) . 3
C5 Sc1 C5 C3 85.3(7) 3 3
C3 Sc1 C5 C3 26.9(10) . 3
C1 Sc1 C5 C3 132(3) 3 3
C1 Sc1 C5 C3 105.2(13) . 3
N1 Sc1 C5 C6 -69.8(13) . 3
N1 Sc1 C5 C6 86.3(12) 3 3
C4 Sc1 C5 C6 179.9(18) . 3
C4 Sc1 C5 C6 -126.5(13) 3 3
C2 Sc1 C5 C6 150(3) 3 3
C2 Sc1 C5 C6 -102.0(12) . 3
C5 Sc1 C5 C6 -84.4(12) 3 3
C3 Sc1 C5 C6 -169.7(16) 3 3
C3 Sc1 C5 C6 -142.8(13) . 3
C1 Sc1 C5 C6 -37(2) 3 3
C1 Sc1 C5 C6 -64.5(12) . 3
C5 C1 C6 C10 -7(3) 3 3
C1 C1 C6 C10 -173.7(10) 3 3
C2 C1 C6 C10 -0.6(17) . 3
C5 C1 C6 C10 -167.2(19) . 3
C4 C1 C6 C10 -11(2) 3 3
C6 C1 C6 C10 -173.7(10) 3 3
C2 C1 C6 C10 -167.5(19) 3 3
Sc1 C1 C6 C10 94.4(16) . 3
C1 C1 C6 C5 -167(3) 3 3
C2 C1 C6 C5 6(2) . 3
C5 C1 C6 C5 -161(4) . 3
C10 C1 C6 C5 7(3) 3 3
C4 C1 C6 C5 -4(2) 3 3
C6 C1 C6 C5 -167(3) 3 3
C2 C1 C6 C5 -161(4) 3 3
Sc1 C1 C6 C5 101(3) . 3
C5 C1 C6 C6 167(3) 3 3
C1 C1 C6 C6 0.000(3) 3 3
C2 C1 C6 C6 173.1(16) . 3
C5 C1 C6 C6 6.5(14) . 3
C10 C1 C6 C6 173.7(10) 3 3
C4 C1 C6 C6 163(2) 3 3
C2 C1 C6 C6 6.2(14) 3 3
Sc1 C1 C6 C6 -91.8(13) . 3
C5 C1 C6 C1 167(3) 3 3
C2 C1 C6 C1 173.1(16) . 3
C5 C1 C6 C1 6.5(14) . 3
C10 C1 C6 C1 173.7(10) 3 3
C4 C1 C6 C1 163(2) 3 3
C6 C1 C6 C1 0.000(6) 3 3
C2 C1 C6 C1 6.2(14) 3 3
Sc1 C1 C6 C1 -91.8(13) . 3
C5 C2 C7 C10 0(2) 3 3
C4 C2 C7 C10 166(2) 3 3
C1 C2 C7 C10 -6.2(18) . 3
C3 C2 C7 C10 169.1(16) . 3
C9 C2 C7 C10 164.7(15) 3 3
C1 C2 C7 C10 -5(3) 3 3
Sc1 C2 C7 C10 -101.1(15) . 3
C5 C2 C7 C9 -165(2) 3 3
C4 C2 C7 C9 1(2) 3 3
C1 C2 C7 C9 -170.9(16) . 3
C3 C2 C7 C9 4.4(15) . 3
C10 C2 C7 C9 -164.7(15) 3 3
C1 C2 C7 C9 -170(2) 3 3
Sc1 C2 C7 C9 94.1(14) . 3
C4 C3 C8 C9 5(4) 3 3
C3 C3 C8 C9 174.6(12) 3 3
C2 C3 C8 C9 1(2) . 3
C4 C3 C8 C9 170(2) . 3
C5 C3 C8 C9 11(3) 3 3
Sc1 C3 C8 C9 -95.0(18) . 3
C3 C3 C8 C4 170(4) 3 3
C2 C3 C8 C4 -4(3) . 3
C4 C3 C8 C4 165(5) . 3
C9 C3 C8 C4 -5(4) 3 3
C5 C3 C8 C4 6(2) 3 3
Sc1 C3 C8 C4 -100(4) . 3
C4 C3 C8 C8 -170(4) 3 3
C3 C3 C8 C8 0.000(3) 3 3
C2 C3 C8 C8 -173.9(18) . 3
C4 C3 C8 C8 -4.5(15) . 3
C9 C3 C8 C8 -174.6(12) 3 3
C5 C3 C8 C8 -164(3) 3 3
Sc1 C3 C8 C8 90.4(14) . 3
C3 C4 C9 C8 -4(3) 3 3
C2 C4 C9 C8 -177(2) 3 3
C5 C4 C9 C8 173.6(18) . 3
C3 C4 C9 C8 2(2) . 3
C4 C4 C9 C8 6(2) 3 3
C1 C4 C9 C8 173.8(19) 3 3
Sc1 C4 C9 C8 -90.0(18) . 3
C2 C4 C9 C3 -174(4) 3 3
C5 C4 C9 C3 177(4) . 3
C3 C4 C9 C3 5.4(12) . 3
C4 C4 C9 C3 10(2) 3 3
C8 C4 C9 C3 4(3) 3 3
C1 C4 C9 C3 178(4) 3 3
Sc1 C4 C9 C3 -86(3) . 3
C3 C4 C9 C7 172(3) 3 3
C2 C4 C9 C7 -1.1(18) 3 3
C5 C4 C9 C7 -10.2(19) . 3
C3 C4 C9 C7 177.9(18) . 3
C4 C4 C9 C7 -177.3(12) 3 3
C8 C4 C9 C7 176.3(19) 3 3
C1 C4 C9 C7 -10(2) 3 3
Sc1 C4 C9 C7 86.3(15) . 3
C3 C4 C9 C2 174(4) 3 3
C5 C4 C9 C2 -9.0(14) . 3
C3 C4 C9 C2 179(3) . 3
C4 C4 C9 C2 -176(3) 3 3
C8 C4 C9 C2 177(2) 3 3
C1 C4 C9 C2 -8.7(14) 3 3
Sc1 C4 C9 C2 87(2) . 3
C1 C5 C10 C7 -169(3) 3 3
C2 C5 C10 C7 0(2) 3 3
C4 C5 C10 C7 8.9(19) . 3
C1 C5 C10 C7 -175.1(19) . 3
C5 C5 C10 C7 176.9(14) 3 3
C3 C5 C10 C7 10(2) 3 3
C6 C5 C10 C7 -175.0(17) 3 3
Sc1 C5 C10 C7 -79.0(17) . 3
C1 C5 C10 C6 6(2) 3 3
C2 C5 C10 C6 175(2) 3 3
C4 C5 C10 C6 -176.1(16) . 3
C1 C5 C10 C6 0(2) . 3
C5 C5 C10 C6 -8(2) 3 3
C3 C5 C10 C6 -175.5(16) 3 3
Sc1 C5 C10 C6 95.9(16) . 3
C1 C5 C10 C2 -169(4) 3 3
C4 C5 C10 C2 8.9(15) . 3
C1 C5 C10 C2 -175(3) . 3
C5 C5 C10 C2 177(3) 3 3
C3 C5 C10 C2 9.4(14) 3 3
C6 C5 C10 C2 -175(2) 3 3
Sc1 C5 C10 C2 -79(2) . 3
C2 C5 C10 C1 169(4) 3 3
C4 C5 C10 C1 178(3) . 3
C1 C5 C10 C1 -6.0(9) . 3
C5 C5 C10 C1 -14(2) 3 3
C3 C5 C10 C1 179(3) 3 3
C6 C5 C10 C1 -6(2) 3 3
Sc1 C5 C10 C1 90(2) . 3
C12 Si1 C11 C11 170.1(9) . 3
N1 Si1 C11 C11 53.2(8) . 3
C13 Si1 C11 C11 -66.0(10) . 3
Sc1 Si1 C11 C11 56.2(6) . 3
C12 Si1 C11 Sc1 114.0(8) . .
N1 Si1 C11 Sc1 -2.9(5) . .
C13 Si1 C11 Sc1 -122.1(7) . .
N1 Sc1 C11 C11 -147.85(18) . 3
N1 Sc1 C11 C11 -30.64(18) 3 3
C4 Sc1 C11 C11 70.9(5) . 3
C4 Sc1 C11 C11 118.9(5) 3 3
C2 Sc1 C11 C11 61.4(4) 3 3
C2 Sc1 C11 C11 122.4(4) . 3
C5 Sc1 C11 C11 70.2(4) . 3
C5 Sc1 C11 C11 110.3(4) 3 3
C3 Sc1 C11 C11 82.0(7) 3 3
C3 Sc1 C11 C11 113.7(7) . 3
C1 Sc1 C11 C11 78.6(4) 3 3
C1 Sc1 C11 C11 99.0(4) . 3
N1 Sc1 C11 Si1 2.5(4) . .
N1 Sc1 C11 Si1 119.7(5) 3 .
C4 Sc1 C11 Si1 -138.7(6) . .
C4 Sc1 C11 Si1 -90.7(7) 3 .
C2 Sc1 C11 Si1 -148.2(6) 3 .
C2 Sc1 C11 Si1 -87.2(6) . .
C5 Sc1 C11 Si1 -139.5(6) . .
C5 Sc1 C11 Si1 -99.3(6) 3 .
C3 Sc1 C11 Si1 -127.6(7) 3 .
C3 Sc1 C11 Si1 -96.0(8) . .
C1 Sc1 C11 Si1 -131.0(6) 3 .
C1 Sc1 C11 Si1 -110.6(6) . .
N1 Si2' C14' Si2' -53.7(9) . 3
C16' Si2' C14' Si2' 65.2(12) . 3
C15' Si2' C14' Si2' -166.0(9) . 3
Sc1 Si2' C14' Si2' -61.1(6) . 3
